data_1537069
loop_
_publ_author_name
'Fornasini, M.L.'
'Manfrinetti, P.'
'Zanicchi, G.'
'Riani, P.'
'Mazzone, D.'

_publ_section_title
;
 Yb3 Cu6 Sn5, Yb5 Cu11 Sn8 and Yb2 Cu8 Sn4: crystal structure of three
 ordered compounds
;
_journal_name_full 'Journal of Solid State Chemistry'
_journal_page_first 1919
_journal_page_last 1924
_journal_volume 177
_journal_year 2004
_chemical_formula_sum 'Cu6 Sn5 Yb3'
_chemical_name_systematic 'Yb3 Cu6 Sn5'
_space_group_IT_number 71
_symmetry_space_group_name_Hall '-I 2 2'
_symmetry_space_group_name_H-M 'I m m m'
_cell_angle_alpha 90
_cell_angle_beta 90
_cell_angle_gamma 90
_cell_formula_units_Z 2
_cell_length_a 4.365
_cell_length_b 9.834
_cell_length_c 12.827
_cell_volume 550.604
_citation_journal_id_ASTM JSSCBI
_cod_data_source_file Fornasini_JSSCBI_2004_1254.cif
_cod_data_source_block Cu6Sn5Yb3
_cod_original_cell_volume 550.6042
_cod_database_code 1537069

loop_
_symmetry_equiv_pos_as_xyz
x,y,z
-x,-y,z
x,-y,-z
-x,y,-z
-x,-y,-z
x,y,-z
-x,y,z
x,-y,z
x+1/2,y+1/2,z+1/2
-x+1/2,-y+1/2,z+1/2
x+1/2,-y+1/2,-z+1/2
-x+1/2,y+1/2,-z+1/2
-x+1/2,-y+1/2,-z+1/2
x+1/2,y+1/2,-z+1/2
-x+1/2,y+1/2,z+1/2
x+1/2,-y+1/2,z+1/2

loop_
_atom_site_label
_atom_site_type_symbol
_atom_site_fract_x
_atom_site_fract_y
_atom_site_fract_z
_atom_site_occupancy
_atom_site_U_iso_or_equiv
Sn1 Sn 0 0.34743 0.33069 1 0.0
Cu2 Cu 0 0.19303 0.5 1 0.0
Yb1 Yb 0 0 0.30821 1 0.0
Sn2 Sn 0.5 0 0.5 1 0.0
Cu1 Cu 0 0.28322 0.1217 1 0.0
Yb2 Yb 0 0 0 1 0.0
